data_4120963
loop_
_publ_author_name
'Jianfeng Li'
'Bruce C. Noll'
'Allen G. Oliver'
'Charles E. Schulz'
'W. Robert Scheidt'

_publ_section_title
;
 Correlated Ligand Dynamics in Oxyiron Picket Fence Porphyrins: Structural
 and M\"ossbauer Investigations
;
_journal_name_full 'Journal of the American Chemical Society'
_journal_page_first 15627
_journal_page_last 15641
_journal_paper_doi 10.1021/ja408431z
_journal_volume 135
_journal_year 2013
_chemical_formula_moiety '(C68 H70 Fe N10 O5.8), 1.4(C2H5OH)'
_chemical_formula_sum 'C70.8 H79.2 Fe N10 O7.2'
_chemical_formula_weight 1241.29
_chemical_name_common '[Fe(TpivPP)(2-MeIm)0.9(O2)],1.4EtOH '
_chemical_name_systematic
; 
 ? 
;
_space_group_IT_number 15
_space_group_name_Hall '-C 2yc'
_symmetry_cell_setting monoclinic
_symmetry_space_group_name_Hall '-C 2yc'
_symmetry_space_group_name_H-M 'C 1 2/c 1'
_atom_sites_solution_hydrogens geom
_atom_sites_solution_primary direct
_atom_sites_solution_secondary difmap
_audit_creation_method SHELXL-97
_cell_angle_alpha 90.00
_cell_angle_beta 91.778(2)
_cell_angle_gamma 90.00
_cell_formula_units_Z 4
_cell_length_a 18.8646(6)
_cell_length_b 19.5555(7)
_cell_length_c 18.2826(6)
_cell_measurement_reflns_used 9939
_cell_measurement_temperature 300(2)
_cell_measurement_theta_max 25.0898
_cell_measurement_theta_min 2.2290
_cell_volume 6741.3(4)
_computing_cell_refinement 'Brucker APEX2/SAINT'
_computing_data_collection 'Brucker APEX2'
_computing_data_reduction 'Brucker SAINT/SHELXTL'
_computing_molecular_graphics Ortep3
_computing_publication_material SHELXL-97
_computing_structure_refinement 'SHELXL-97 (Sheldrick, 1997)'
_computing_structure_solution 'SHELXS-97 (Sheldrick, 1990)'
_diffrn_ambient_temperature 300(2)
_diffrn_measured_fraction_theta_full 0.996
_diffrn_measured_fraction_theta_max 0.996
_diffrn_measurement_device_type 'Bruker Smart Apex CCD area detector'
_diffrn_measurement_method '\f and \w scans'
_diffrn_radiation_monochromator graphite
_diffrn_radiation_source 'fine-focus sealed tube'
_diffrn_radiation_type MoK\a
_diffrn_radiation_wavelength 0.71073
_diffrn_reflns_av_R_equivalents 0.0329
_diffrn_reflns_av_sigmaI/netI 0.0259
_diffrn_reflns_limit_h_max 23
_diffrn_reflns_limit_h_min -23
_diffrn_reflns_limit_k_max 24
_diffrn_reflns_limit_k_min -24
_diffrn_reflns_limit_l_max 23
_diffrn_reflns_limit_l_min -23
_diffrn_reflns_number 50512
_diffrn_reflns_theta_full 26.86
_diffrn_reflns_theta_max 26.86
_diffrn_reflns_theta_min 1.50
_exptl_absorpt_coefficient_mu 0.284
_exptl_absorpt_correction_T_max 0.9402
_exptl_absorpt_correction_T_min 0.9197
_exptl_absorpt_correction_type multi-scan
_exptl_absorpt_process_details '(SADABS; Sheldrick, 1996)'
_exptl_crystal_colour black
_exptl_crystal_density_diffrn 1.223
_exptl_crystal_description diamond
_exptl_crystal_F_000 2630
_exptl_crystal_size_max 0.30
_exptl_crystal_size_mid 0.22
_exptl_crystal_size_min 0.22
_refine_diff_density_max 1.472
_refine_diff_density_min -0.833
_refine_diff_density_rms 0.057
_refine_ls_extinction_method none
_refine_ls_goodness_of_fit_ref 1.116
_refine_ls_hydrogen_treatment mixed
_refine_ls_matrix_type full
_refine_ls_number_parameters 549
_refine_ls_number_reflns 7224
_refine_ls_number_restraints 37
_refine_ls_restrained_S_all 1.121
_refine_ls_R_factor_all 0.0852
_refine_ls_R_factor_gt 0.0707
_refine_ls_shift/su_max 0.015
_refine_ls_shift/su_mean 0.001
_refine_ls_structure_factor_coef Fsqd
_refine_ls_weighting_details 'calc w=1/[\s^2^(Fo^2^)+(0.0938P)^2^+10.3854P] where P=(Fo^2^+2Fc^2^)/3'
_refine_ls_weighting_scheme calc
_refine_ls_wR_factor_gt 0.2030
_refine_ls_wR_factor_ref 0.2144
_reflns_number_gt 5794
_reflns_number_total 7224
_reflns_threshold_expression >2sigma(I)
_cod_data_source_file ja408431z_si_001_9.cif
_cod_data_source_block B_TpivPP2-MeHIm_O2_300K
_cod_original_formula_sum 'C70.80 H79.20 Fe N10 O7.20'
_cod_database_code 4120963

loop_
_symmetry_equiv_pos_as_xyz
'x, y, z'
'-x, y, -z+1/2'
'x+1/2, y+1/2, z'
'-x+1/2, y+1/2, -z+1/2'
'-x, -y, -z'
'x, -y, z-1/2'
'-x+1/2, -y+1/2, -z'
'x+1/2, -y+1/2, z-1/2'

loop_
_atom_site_label
_atom_site_type_symbol
_atom_site_fract_x
_atom_site_fract_y
_atom_site_fract_z
_atom_site_U_iso_or_equiv
_atom_site_adp_type
_atom_site_occupancy
_atom_site_symmetry_multiplicity
_atom_site_calc_flag
_atom_site_refinement_flags
_atom_site_disorder_assembly
_atom_site_disorder_group
Fe1 Fe 0.5000 0.86160(3) 0.7500 0.0462(2) Uani 1 2 d S . .
O1 O 0.5000 0.76754(18) 0.7500 0.0676(10) Uani 0.90 2 d SP . .
O2A O 0.5171(7) 0.7311(5) 0.7034(7) 0.087(5) Uani 0.296(11) 1 d P A 1
O2B O 0.5429(10) 0.7283(9) 0.7688(13) 0.085(9) Uani 0.154(11) 1 d P . 2
N3 N 0.40357(12) 0.85789(12) 0.79191(12) 0.0466(5) Uani 1 1 d . F .
N4 N 0.45697(12) 0.86107(12) 0.64873(12) 0.0447(5) Uani 1 1 d . F .
N5 N 0.26723(16) 0.73402(17) 0.6283(2) 0.0822(10) Uani 1 1 d . D .
H5A H 0.3122 0.7391 0.6240 0.099 Uiso 1 1 calc R . .
N6 N 0.6089(2) 0.74758(18) 0.49682(17) 0.0855(10) Uani 1 1 d . E .
H6A H 0.5995 0.7500 0.5425 0.103 Uiso 1 1 calc R . .
C(A1 C 0.38719(16) 0.85685(16) 0.86463(16) 0.0521(7) Uani 1 1 d . . .
C(A2 C 0.33988(15) 0.85419(15) 0.75397(16) 0.0501(6) Uani 1 1 d . . .
C(A3 C 0.38634(15) 0.85967(15) 0.62996(15) 0.0483(6) Uani 1 1 d . . .
C(A4 C 0.49153(16) 0.86345(15) 0.58417(15) 0.0491(6) Uani 1 1 d . . .
C(B1 C 0.31140(17) 0.85201(19) 0.87160(18) 0.0637(9) Uani 1 1 d . F .
H(BA H 0.2870 0.8505 0.9150 0.076 Uiso 1 1 calc R . .
C(B2 C 0.28296(17) 0.8502(2) 0.80397(19) 0.0643(9) Uani 1 1 d . F .
H(BB H 0.2349 0.8469 0.7915 0.077 Uiso 1 1 calc R . .
C(B3 C 0.37699(18) 0.86163(18) 0.55197(17) 0.0604(8) Uani 1 1 d . F .
H(BC H 0.3339 0.8610 0.5258 0.073 Uiso 1 1 calc R . .
C(B4 C 0.44105(18) 0.86451(18) 0.52381(17) 0.0605(8) Uani 1 1 d . F .
H(BD H 0.4512 0.8668 0.4744 0.073 Uiso 1 1 calc R . .
C(M1 C 0.33133(15) 0.85630(15) 0.67832(16) 0.0500(6) Uani 1 1 d . F .
C(M2 C 0.56472(16) 0.86176(15) 0.57688(15) 0.0503(6) Uani 1 1 d . . .
C5 C 0.25674(16) 0.85456(18) 0.64695(17) 0.0572(8) Uani 1 1 d . . .
C6 C 0.2174(2) 0.9129(2) 0.6429(2) 0.0789(11) Uani 1 1 d . F .
H6B H 0.2377 0.9540 0.6583 0.095 Uiso 1 1 calc R . .
C7 C 0.1480(2) 0.9126(3) 0.6166(3) 0.0981(15) Uani 1 1 d . . .
H7A H 0.1213 0.9526 0.6158 0.118 Uiso 1 1 calc R F .
C8 C 0.1193(2) 0.8531(3) 0.5918(3) 0.1046(17) Uani 1 1 d . F .
H8A H 0.0729 0.8528 0.5730 0.126 Uiso 1 1 calc R . .
C9 C 0.1574(2) 0.7933(3) 0.5938(3) 0.0924(13) Uani 1 1 d . . .
H9A H 0.1372 0.7531 0.5759 0.111 Uiso 1 1 calc R F .
C10 C 0.22645(17) 0.7934(2) 0.6229(2) 0.0654(8) Uani 1 1 d . D .
C11 C 0.2449(2) 0.6706(2) 0.6391(3) 0.0819(11) Uani 1 1 d . . .
C12 C 0.59251(17) 0.86888(18) 0.50091(16) 0.0563(7) Uani 1 1 d . . .
C13 C 0.61418(19) 0.8124(2) 0.46208(17) 0.0637(8) Uani 1 1 d . E .
C14 C 0.6392(2) 0.8199(3) 0.39214(19) 0.0805(11) Uani 1 1 d . . .
H14A H 0.6538 0.7819 0.3660 0.097 Uiso 1 1 calc R F .
C15 C 0.6422(2) 0.8842(3) 0.3618(2) 0.0895(14) Uani 1 1 d . F .
H15A H 0.6594 0.8896 0.3150 0.107 Uiso 1 1 calc R . .
C16 C 0.6208(2) 0.9391(3) 0.3986(2) 0.0866(13) Uani 1 1 d . . .
H16A H 0.6223 0.9820 0.3768 0.104 Uiso 1 1 calc R F .
C17 C 0.5964(2) 0.9326(2) 0.4691(2) 0.0729(10) Uani 1 1 d . F .
H17A H 0.5828 0.9712 0.4948 0.087 Uiso 1 1 calc R . .
C18 C 0.6157(3) 0.6850(3) 0.4729(3) 0.0956(14) Uani 1 1 d . . .
C19 C 0.3000(3) 0.6151(2) 0.6489(3) 0.0884(12) Uani 1 1 d . B .
C20 C 0.6105(3) 0.6271(2) 0.5265(3) 0.0922(13) Uani 1 1 d . C .
C21 C 0.2875(7) 0.5758(9) 0.7147(7) 0.131(6) Uani 0.606(19) 1 d P B 1
H21A H 0.3004 0.6026 0.7570 0.197 Uiso 0.606(19) 1 calc PR B 1
H21B H 0.3156 0.5348 0.7144 0.197 Uiso 0.606(19) 1 calc PR B 1
H21C H 0.2382 0.5638 0.7160 0.197 Uiso 0.606(19) 1 calc PR B 1
C22 C 0.2767(7) 0.5634(7) 0.5839(8) 0.139(6) Uani 0.606(19) 1 d P B 1
H22A H 0.2288 0.5486 0.5904 0.208 Uiso 0.606(19) 1 calc PR B 1
H22B H 0.3077 0.5245 0.5848 0.208 Uiso 0.606(19) 1 calc PR B 1
H22C H 0.2797 0.5864 0.5377 0.208 Uiso 0.606(19) 1 calc PR B 1
C23 C 0.3753(8) 0.6400(14) 0.6414(18) 0.210(16) Uani 0.606(19) 1 d P B 1
H23A H 0.3876 0.6700 0.6814 0.316 Uiso 0.606(19) 1 calc PR B 1
H23B H 0.3791 0.6642 0.5960 0.316 Uiso 0.606(19) 1 calc PR B 1
H23C H 0.4070 0.6016 0.6421 0.316 Uiso 0.606(19) 1 calc PR B 1
C24 C 0.608(3) 0.6525(13) 0.6121(10) 0.184(15) Uani 0.41(3) 1 d PU C 1
H24A H 0.6368 0.6930 0.6183 0.276 Uiso 0.41(3) 1 calc PR C 1
H24B H 0.6269 0.6171 0.6435 0.276 Uiso 0.41(3) 1 calc PR C 1
H24C H 0.5604 0.6624 0.6243 0.276 Uiso 0.41(3) 1 calc PR C 1
C25 C 0.5517(11) 0.5811(18) 0.524(2) 0.153(11) Uani 0.41(3) 1 d PU C 1
H25A H 0.5440 0.5650 0.4747 0.230 Uiso 0.41(3) 1 calc PR C 1
H25B H 0.5100 0.6045 0.5396 0.230 Uiso 0.41(3) 1 calc PR C 1
H25C H 0.5616 0.5430 0.5557 0.230 Uiso 0.41(3) 1 calc PR C 1
C26 C 0.6832(12) 0.5950(12) 0.5496(19) 0.113(7) Uani 0.41(3) 1 d PU C 1
H26A H 0.7030 0.5723 0.5084 0.169 Uiso 0.41(3) 1 calc PR C 1
H26B H 0.6766 0.5624 0.5881 0.169 Uiso 0.41(3) 1 calc PR C 1
H26C H 0.7150 0.6303 0.5667 0.169 Uiso 0.41(3) 1 calc PR C 1
O3 O 0.1839(8) 0.6607(6) 0.655(2) 0.130(8) Uani 0.58(5) 1 d P D 1
O4 O 0.6119(17) 0.6721(7) 0.4082(7) 0.184(7) Uani 0.63(4) 1 d P E 1
C21B C 0.3249(17) 0.6243(15) 0.7333(14) 0.172(12) Uani 0.394(19) 1 d P B 2
H21D H 0.3387 0.6709 0.7419 0.257 Uiso 0.394(19) 1 calc PR B 2
H21E H 0.3645 0.5947 0.7441 0.257 Uiso 0.394(19) 1 calc PR B 2
H21F H 0.2865 0.6127 0.7641 0.257 Uiso 0.394(19) 1 calc PR B 2
C22B C 0.2663(12) 0.5439(9) 0.6565(18) 0.161(12) Uani 0.394(19) 1 d P B 2
H22D H 0.2613 0.5335 0.7074 0.241 Uiso 0.394(19) 1 calc PR B 2
H22E H 0.2962 0.5103 0.6347 0.241 Uiso 0.394(19) 1 calc PR B 2
H22F H 0.2205 0.5436 0.6321 0.241 Uiso 0.394(19) 1 calc PR B 2
C23B C 0.3607(18) 0.620(2) 0.609(2) 0.20(2) Uani 0.394(19) 1 d P B 2
H23D H 0.3938 0.6504 0.6337 0.303 Uiso 0.394(19) 1 calc PR B 2
H23E H 0.3488 0.6384 0.5613 0.303 Uiso 0.394(19) 1 calc PR B 2
H23F H 0.3816 0.5759 0.6040 0.303 Uiso 0.394(19) 1 calc PR B 2
C24B C 0.5603(10) 0.6423(7) 0.5829(14) 0.145(8) Uani 0.59(3) 1 d PU C 2
H24D H 0.5129 0.6354 0.5638 0.217 Uiso 0.59(3) 1 calc PR C 2
H24E H 0.5659 0.6890 0.5982 0.217 Uiso 0.59(3) 1 calc PR C 2
H24F H 0.5690 0.6126 0.6240 0.217 Uiso 0.59(3) 1 calc PR C 2
C25B C 0.5745(13) 0.5672(8) 0.4806(15) 0.158(9) Uani 0.59(3) 1 d PU C 2
H25D H 0.5848 0.5727 0.4298 0.237 Uiso 0.59(3) 1 calc PR C 2
H25E H 0.5241 0.5684 0.4864 0.237 Uiso 0.59(3) 1 calc PR C 2
H25F H 0.5928 0.5241 0.4978 0.237 Uiso 0.59(3) 1 calc PR C 2
C26B C 0.6794(14) 0.6117(16) 0.540(2) 0.235(15) Uani 0.59(3) 1 d PU C 2
H26D H 0.6984 0.5901 0.4976 0.352 Uiso 0.59(3) 1 calc PR C 2
H26E H 0.6835 0.5812 0.5809 0.352 Uiso 0.59(3) 1 calc PR C 2
H26F H 0.7054 0.6529 0.5506 0.352 Uiso 0.59(3) 1 calc PR C 2
O3B O 0.1836(11) 0.6533(11) 0.6191(12) 0.124(6) Uani 0.42(5) 1 d P D 2
O4B O 0.6484(16) 0.6807(13) 0.4128(13) 0.159(11) Uani 0.37(4) 1 d P E 2
N2 N 0.5000 1.0797(2) 0.7500 0.0646(10) Uani 1 2 d S . .
H2B H 0.4861 1.1193 0.7642 0.077 Uiso 0.50 1 calc PR F .
N1 N 0.5106(6) 0.9681(3) 0.7424(9) 0.051(2) Uani 0.50 1 d P F -1
C2 C 0.5514(4) 1.0671(4) 0.6984(4) 0.0690(18) Uani 0.50 1 d P F -1
H2A H 0.5762 1.0996 0.6723 0.083 Uiso 0.50 1 calc PR F -1
C1 C 0.5579(5) 1.0015(5) 0.6940(5) 0.065(2) Uani 0.50 1 d P F -1
H1A H 0.5889 0.9790 0.6636 0.078 Uiso 0.50 1 calc PR F -1
C3 C 0.4761(4) 1.0193(4) 0.7735(4) 0.0571(15) Uani 0.50 1 d P F -1
C4 C 0.4202(7) 1.0186(6) 0.8287(7) 0.101(4) Uani 0.50 1 d P F -1
H4A H 0.4072 0.9722 0.8391 0.152 Uiso 0.50 1 calc PR F -1
H4B H 0.3793 1.0430 0.8100 0.152 Uiso 0.50 1 calc PR F -1
H4C H 0.4378 1.0402 0.8728 0.152 Uiso 0.50 1 calc PR F -1
C2S C 0.533(3) 0.278(2) 0.746(4) 0.35(3) Uani 0.50 1 d PU G -1
H2S1 H 0.5746 0.2624 0.7736 0.523 Uiso 0.50 1 calc PR G -1
H2S2 H 0.5336 0.3265 0.7429 0.523 Uiso 0.50 1 calc PR G -1
H2S3 H 0.5329 0.2581 0.6982 0.523 Uiso 0.50 1 calc PR G -1
C1S C 0.4752(11) 0.2576(6) 0.7806(11) 0.130(6) Uani 0.50 1 d PU G -1
H1S1 H 0.4791 0.2823 0.8265 0.156 Uiso 0.50 1 calc PR G -1
H1S2 H 0.4375 0.2804 0.7528 0.156 Uiso 0.50 1 calc PR G -1
O1S O 0.4453(5) 0.2004(4) 0.7997(7) 0.152(4) Uani 0.50 1 d PU G -1
H1S H 0.4031 0.2071 0.8063 0.227 Uiso 0.50 1 calc PR G -1
O2S O 0.0000 0.991(2) 0.7500 0.259(16) Uani 0.40 2 d SP . .
H2S4 H -0.0249 0.9756 0.7065 0.388 Uiso 0.10 1 calc PR . .
H2S5 H 0.0311 1.0280 0.7379 0.388 Uiso 0.10 1 calc PR . .
H2S6 H -0.0335 1.0067 0.7848 0.388 Uiso 0.10 1 calc PR . .
H2S7 H 0.0067 1.0313 0.7796 0.388 Uiso 0.10 1 calc PR . .
H2S8 H -0.0493 0.9788 0.7482 0.388 Uiso 0.10 1 calc PR . .
H2S9 H 0.0153 1.0001 0.7014 0.388 Uiso 0.10 1 calc PR . .
C3S C 0.031(2) 0.9496(13) 0.773(2) 0.121(11) Uani 0.20 1 d PD . .
H3S1 H 0.0573 0.9312 0.7334 0.145 Uiso 0.20 1 calc PR . .
H3S2 H -0.0037 0.9148 0.7855 0.145 Uiso 0.20 1 calc PR . .
C4S C 0.072(3) 0.9517(16) 0.825(2) 0.21(3) Uani 0.20 1 d PD . .
H4SA H 0.0992 0.9104 0.8266 0.308 Uiso 0.20 1 calc PR . .
H4SB H 0.0462 0.9563 0.8691 0.308 Uiso 0.20 1 calc PR . .
H4SC H 0.1029 0.9902 0.8197 0.308 Uiso 0.20 1 calc PR . .

loop_
_atom_site_aniso_label
_atom_site_aniso_U_11
_atom_site_aniso_U_22
_atom_site_aniso_U_33
_atom_site_aniso_U_23
_atom_site_aniso_U_13
_atom_site_aniso_U_12
Fe1 0.0432(3) 0.0550(4) 0.0403(3) 0.000 0.0010(2) 0.000
O1 0.082(3) 0.0435(18) 0.077(2) 0.000 -0.003(2) 0.000
O2A 0.112(10) 0.051(5) 0.101(9) -0.024(5) 0.024(7) 0.006(5)
O2B 0.071(13) 0.075(12) 0.107(19) 0.014(10) -0.008(11) 0.041(9)
N3 0.0464(12) 0.0525(13) 0.0411(11) 0.0000(10) 0.0022(9) -0.0005(10)
N4 0.0451(12) 0.0460(12) 0.0431(12) 0.0004(9) 0.0010(9) -0.0033(10)
N5 0.0515(16) 0.075(2) 0.119(3) -0.0194(19) -0.0053(17) -0.0086(15)
N6 0.131(3) 0.075(2) 0.0524(16) -0.0069(15) 0.0272(18) 0.005(2)
C(A1 0.0514(16) 0.0582(17) 0.0470(15) -0.0002(13) 0.0061(12) -0.0022(13)
C(A2 0.0457(14) 0.0543(17) 0.0504(15) -0.0009(12) 0.0024(12) -0.0013(12)
C(A3 0.0493(15) 0.0478(15) 0.0473(14) -0.0009(12) -0.0039(11) -0.0003(12)
C(A4 0.0555(16) 0.0503(15) 0.0415(13) 0.0009(12) 0.0002(11) -0.0034(13)
C(B1 0.0517(17) 0.087(3) 0.0528(17) 0.0023(16) 0.0115(14) -0.0009(16)
C(B2 0.0457(16) 0.087(2) 0.0602(19) 0.0011(17) 0.0042(14) -0.0031(15)
C(B3 0.0546(17) 0.078(2) 0.0482(16) 0.0012(15) -0.0084(13) -0.0034(16)
C(B4 0.0638(19) 0.076(2) 0.0410(15) 0.0036(14) -0.0020(13) -0.0056(16)
C(M1 0.0460(14) 0.0513(16) 0.0524(15) 0.0017(12) -0.0040(12) -0.0010(12)
C(M2 0.0561(16) 0.0532(16) 0.0420(14) 0.0007(12) 0.0069(12) -0.0029(13)
C5 0.0446(15) 0.074(2) 0.0530(16) 0.0045(15) -0.0018(12) 0.0019(14)
C6 0.066(2) 0.078(2) 0.093(3) 0.019(2) -0.0040(19) 0.0085(19)
C7 0.063(2) 0.105(4) 0.125(4) 0.039(3) -0.008(2) 0.021(2)
C8 0.051(2) 0.139(5) 0.121(4) 0.039(3) -0.027(2) 0.002(3)
C9 0.061(2) 0.113(4) 0.101(3) 0.002(3) -0.025(2) -0.014(2)
C10 0.0477(16) 0.075(2) 0.073(2) -0.0027(17) -0.0076(15) -0.0026(16)
C11 0.071(2) 0.079(3) 0.096(3) -0.004(2) 0.018(2) -0.009(2)
C12 0.0534(16) 0.072(2) 0.0438(15) 0.0066(14) 0.0038(12) -0.0044(15)
C13 0.068(2) 0.080(2) 0.0431(15) 0.0032(15) 0.0092(14) 0.0020(17)
C14 0.085(3) 0.110(3) 0.0478(18) 0.0016(19) 0.0132(17) 0.010(2)
C15 0.070(2) 0.147(4) 0.052(2) 0.031(2) 0.0131(17) 0.001(3)
C16 0.080(3) 0.107(3) 0.073(2) 0.040(2) 0.008(2) -0.008(2)
C17 0.074(2) 0.077(2) 0.068(2) 0.0195(18) 0.0055(17) -0.0034(18)
C18 0.116(4) 0.089(3) 0.082(3) -0.007(2) -0.001(3) 0.022(3)
C19 0.087(3) 0.076(3) 0.103(3) -0.005(2) 0.023(2) 0.001(2)
C20 0.083(3) 0.080(3) 0.113(4) 0.004(3) -0.004(3) 0.010(2)
C21 0.112(9) 0.169(16) 0.113(9) 0.035(9) 0.020(7) 0.031(9)
C22 0.170(12) 0.118(9) 0.127(10) -0.033(8) -0.001(8) 0.043(8)
C23 0.055(6) 0.162(18) 0.42(4) 0.10(2) 0.032(12) 0.023(8)
C24 0.35(4) 0.134(15) 0.071(9) 0.036(9) -0.006(16) -0.04(2)
C25 0.071(10) 0.20(3) 0.19(3) 0.01(2) -0.027(12) -0.016(12)
C26 0.059(7) 0.097(10) 0.180(18) 0.072(12) -0.038(9) -0.006(7)
O3 0.078(6) 0.079(5) 0.24(2) 0.037(7) 0.062(8) 0.007(4)
O4 0.35(2) 0.113(7) 0.086(6) -0.033(5) -0.022(9) -0.014(11)
C21B 0.18(3) 0.15(2) 0.18(2) -0.012(17) -0.023(19) 0.075(18)
C22B 0.171(19) 0.091(12) 0.22(4) 0.005(14) -0.004(19) -0.016(11)
C23B 0.21(4) 0.16(3) 0.25(3) 0.10(3) 0.17(3) 0.10(3)
C24B 0.155(13) 0.098(9) 0.185(19) 0.048(11) 0.080(12) -0.002(8)
C25B 0.161(17) 0.091(8) 0.22(2) -0.010(11) -0.082(15) -0.001(9)
C26B 0.104(11) 0.29(3) 0.31(2) 0.24(2) 0.004(12) 0.040(13)
O3B 0.092(8) 0.165(14) 0.114(11) 0.025(7) -0.027(8) -0.072(10)
O4B 0.22(2) 0.145(16) 0.118(13) 0.013(10) 0.099(14) 0.112(15)
N2 0.064(2) 0.053(2) 0.077(3) 0.000 0.001(2) 0.000
N1 0.037(7) 0.064(3) 0.052(7) -0.003(3) 0.001(4) -0.001(3)
C2 0.067(4) 0.066(5) 0.074(4) 0.003(4) 0.007(3) -0.010(4)
C1 0.062(5) 0.070(6) 0.064(5) -0.011(4) 0.019(4) 0.004(4)
C3 0.055(4) 0.055(4) 0.061(4) 0.006(3) -0.002(3) 0.008(3)
C4 0.114(9) 0.072(6) 0.122(9) 0.010(6) 0.070(7) 0.031(5)
C2S 0.31(5) 0.41(5) 0.32(4) -0.04(5) -0.01(5) 0.05(4)
C1S 0.166(13) 0.054(5) 0.175(13) -0.012(6) 0.097(12) -0.023(6)
O1S 0.156(8) 0.083(5) 0.220(10) -0.020(6) 0.088(8) 0.009(5)
O2S 0.18(3) 0.30(4) 0.29(4) 0.000 0.06(3) 0.000
C3S 0.17(3) 0.051(12) 0.14(3) -0.009(14) -0.01(2) -0.030(15)
C4S 0.32(6) 0.075(18) 0.21(4) 0.05(2) -0.17(4) -0.04(3)

loop_
_atom_type_symbol
_atom_type_description
_atom_type_scat_dispersion_real
_atom_type_scat_dispersion_imag
_atom_type_scat_source
C C 0.0033 0.0016 'International Tables Vol C Tables 4.2.6.8 and 6.1.1.4'
H H 0.0000 0.0000 'International Tables Vol C Tables 4.2.6.8 and 6.1.1.4'
N N 0.0061 0.0033 'International Tables Vol C Tables 4.2.6.8 and 6.1.1.4'
O O 0.0106 0.0060 'International Tables Vol C Tables 4.2.6.8 and 6.1.1.4'
Fe Fe 0.3463 0.8444 'International Tables Vol C Tables 4.2.6.8 and 6.1.1.4'

loop_
_geom_angle_atom_site_label_1
_geom_angle_atom_site_label_2
_geom_angle_atom_site_label_3
_geom_angle
_geom_angle_site_symmetry_1
_geom_angle_site_symmetry_3
O1 Fe1 N3 87.91(7) . 2_656
O1 Fe1 N3 87.91(7) . .
N3 Fe1 N3 175.83(14) 2_656 .
O1 Fe1 N4 89.70(7) . .
N3 Fe1 N4 89.60(9) 2_656 .
N3 Fe1 N4 90.38(9) . .
O1 Fe1 N4 89.70(7) . 2_656
N3 Fe1 N4 90.38(9) 2_656 2_656
N3 Fe1 N4 89.60(9) . 2_656
N4 Fe1 N4 179.40(13) . 2_656
O1 Fe1 N1 173.2(2) . .
N3 Fe1 N1 85.4(2) 2_656 .
N3 Fe1 N1 98.7(2) . .
N4 Fe1 N1 88.9(5) . .
N4 Fe1 N1 91.7(5) 2_656 .
O1 Fe1 N1 173.2(2) . 2_656
N3 Fe1 N1 98.7(2) 2_656 2_656
N3 Fe1 N1 85.4(2) . 2_656
N4 Fe1 N1 91.7(5) . 2_656
N4 Fe1 N1 88.9(5) 2_656 2_656
N1 Fe1 N1 13.6(4) . 2_656
O2B O1 O2B 97(2) 2_656 .
O2B O1 O2A 66.7(11) 2_656 2_656
O2B O1 O2A 65.5(11) . 2_656
O2B O1 O2A 65.5(11) 2_656 .
O2B O1 O2A 66.7(11) . .
O2A O1 O2A 104.5(11) 2_656 .
O2B O1 Fe1 131.5(11) 2_656 .
O2B O1 Fe1 131.5(11) . .
O2A O1 Fe1 127.7(6) 2_656 .
O2A O1 Fe1 127.7(6) . .
O1 O2B O2B 41.5(11) . 2_656
C(A2 N3 C(A1 105.6(2) . .
C(A2 N3 Fe1 127.05(19) . .
C(A1 N3 Fe1 127.3(2) . .
C(A3 N4 C(A4 105.7(2) . .
C(A3 N4 Fe1 126.72(19) . .
C(A4 N4 Fe1 127.52(19) . .
C11 N5 C10 127.7(3) . .
C11 N5 H5A 116.1 . .
C10 N5 H5A 116.1 . .
C18 N6 C13 132.5(3) . .
C18 N6 H6A 113.7 . .
C13 N6 H6A 113.7 . .
N3 C(A1 C(M2 125.8(3) . 2_656
N3 C(A1 C(B1 109.9(3) . .
C(M2 C(A1 C(B1 124.3(3) 2_656 .
N3 C(A2 C(M1 125.1(3) . .
N3 C(A2 C(B2 110.0(3) . .
C(M1 C(A2 C(B2 124.8(3) . .
N4 C(A3 C(M1 125.8(3) . .
N4 C(A3 C(B3 109.8(3) . .
C(M1 C(A3 C(B3 124.4(3) . .
N4 C(A4 C(M2 125.7(3) . .
N4 C(A4 C(B4 110.0(3) . .
C(M2 C(A4 C(B4 124.3(3) . .
C(B2 C(B1 C(A1 106.9(3) . .
C(B2 C(B1 H(BA 126.5 . .
C(A1 C(B1 H(BA 126.5 . .
C(B1 C(B2 C(A2 107.6(3) . .
C(B1 C(B2 H(BB 126.2 . .
C(A2 C(B2 H(BB 126.2 . .
C(B4 C(B3 C(A3 107.5(3) . .
C(B4 C(B3 H(BC 126.2 . .
C(A3 C(B3 H(BC 126.2 . .
C(B3 C(B4 C(A4 106.9(3) . .
C(B3 C(B4 H(BD 126.5 . .
C(A4 C(B4 H(BD 126.5 . .
C(A3 C(M1 C(A2 124.8(3) . .
C(A3 C(M1 C5 117.9(3) . .
C(A2 C(M1 C5 117.2(3) . .
C(A1 C(M2 C(A4 123.8(3) 2_656 .
C(A1 C(M2 C12 118.7(3) 2_656 .
C(A4 C(M2 C12 117.4(3) . .
C6 C5 C10 119.0(3) . .
C6 C5 C(M1 120.3(3) . .
C10 C5 C(M1 120.7(3) . .
C5 C6 C7 121.6(4) . .
C5 C6 H6B 119.2 . .
C7 C6 H6B 119.2 . .
C8 C7 C6 119.0(4) . .
C8 C7 H7A 120.5 . .
C6 C7 H7A 120.5 . .
C7 C8 C9 121.3(4) . .
C7 C8 H8A 119.3 . .
C9 C8 H8A 119.3 . .
C8 C9 C10 119.5(4) . .
C8 C9 H9A 120.3 . .
C10 C9 H9A 120.3 . .
C5 C10 C9 119.5(4) . .
C5 C10 N5 118.3(3) . .
C9 C10 N5 122.2(4) . .
O3 C11 O3B 31.6(12) . .
O3 C11 N5 119.6(6) . .
O3B C11 N5 120.3(10) . .
O3 C11 C19 120.9(7) . .
O3B C11 C19 117.9(11) . .
N5 C11 C19 118.0(4) . .
C17 C12 C13 119.0(3) . .
C17 C12 C(M2 119.9(3) . .
C13 C12 C(M2 121.1(3) . .
C12 C13 C14 120.4(4) . .
C12 C13 N6 117.2(3) . .
C14 C13 N6 122.4(4) . .
C15 C14 C13 119.2(4) . .
C15 C14 H14A 120.4 . .
C13 C14 H14A 120.4 . .
C16 C15 C14 121.0(4) . .
C16 C15 H15A 119.5 . .
C14 C15 H15A 119.5 . .
C15 C16 C17 120.5(4) . .
C15 C16 H16A 119.7 . .
C17 C16 H16A 119.7 . .
C12 C17 C16 120.0(4) . .
C12 C17 H17A 120.0 . .
C16 C17 H17A 120.0 . .
O4 C18 O4B 33.0(14) . .
O4 C18 N6 121.2(9) . .
O4B C18 N6 113.8(13) . .
O4 C18 C20 118.5(9) . .
O4B C18 C20 123.6(10) . .
N6 C18 C20 118.6(4) . .
C23B C19 C21 129.5(16) . .
C23B C19 C11 117.6(15) . .
C21 C19 C11 110.5(6) . .
C23B C19 C23 30(3) . .
C21 C19 C23 115.0(13) . .
C11 C19 C23 113.8(10) . .
C23B C19 C22B 117.7(19) . .
C21 C19 C22B 50.8(11) . .
C11 C19 C22B 112.1(9) . .
C23 C19 C22B 133.7(13) . .
C23B C19 C21B 106(2) . .
C21 C19 C21B 46.8(11) . .
C11 C19 C21B 102.3(8) . .
C23 C19 C21B 78.7(16) . .
C22B C19 C21B 97.1(15) . .
C23B C19 C22 82(2) . .
C21 C19 C22 103.3(10) . .
C11 C19 C22 101.1(6) . .
C23 C19 C22 111.7(13) . .
C22B C19 C22 52.7(11) . .
C21B C19 C22 147.4(11) . .
C26B C20 C25 127.5(17) . .
C26B C20 C24B 124(2) . .
C25 C20 C24B 68.3(13) . .
C26B C20 C18 101.8(11) . .
C25 C20 C18 121.4(13) . .
C24B C20 C18 111.5(7) . .
C26B C20 C26 12.6(16) . .
C25 C20 C26 115.6(14) . .
C24B C20 C26 118.5(19) . .
C18 C20 C26 114.0(11) . .
C26B C20 C25B 109.0(18) . .
C25 C20 C25B 36.4(11) . .
C24B C20 C25B 104.5(11) . .
C18 C20 C25B 104.4(10) . .
C26 C20 C25B 101.8(13) . .
C26B C20 C24 87(2) . .
C25 C20 C24 100.4(15) . .
C24B C20 C24 39.3(13) . .
C18 C20 C24 113.4(9) . .
C26 C20 C24 85(2) . .
C25B C20 C24 134.9(12) . .
C19 C21 H21A 109.5 . .
C19 C21 H21B 109.5 . .
H21A C21 H21B 109.5 . .
C19 C21 H21C 109.5 . .
H21A C21 H21C 109.5 . .
H21B C21 H21C 109.5 . .
C19 C22 H22A 109.5 . .
C19 C22 H22B 109.5 . .
H22A C22 H22B 109.5 . .
C19 C22 H22C 109.5 . .
H22A C22 H22C 109.5 . .
H22B C22 H22C 109.5 . .
C19 C23 H23A 109.5 . .
C19 C23 H23B 109.5 . .
H23A C23 H23B 109.5 . .
C19 C23 H23C 109.5 . .
H23A C23 H23C 109.5 . .
H23B C23 H23C 109.5 . .
C20 C24 H24A 109.5 . .
C20 C24 H24B 109.5 . .
H24A C24 H24B 109.5 . .
C20 C24 H24C 109.5 . .
H24A C24 H24C 109.5 . .
H24B C24 H24C 109.5 . .
C20 C25 H25A 109.5 . .
C20 C25 H25B 109.5 . .
H25A C25 H25B 109.5 . .
C20 C25 H25C 109.5 . .
H25A C25 H25C 109.5 . .
H25B C25 H25C 109.5 . .
C20 C26 H26A 109.5 . .
C20 C26 H26B 109.5 . .
H26A C26 H26B 109.5 . .
C20 C26 H26C 109.5 . .
H26A C26 H26C 109.5 . .
H26B C26 H26C 109.5 . .
C19 C21B H21D 109.5 . .
C19 C21B H21E 109.5 . .
H21D C21B H21E 109.5 . .
C19 C21B H21F 109.5 . .
H21D C21B H21F 109.5 . .
H21E C21B H21F 109.5 . .
C19 C22B H22D 109.5 . .
C19 C22B H22E 109.5 . .
H22D C22B H22E 109.5 . .
C19 C22B H22F 109.5 . .
H22D C22B H22F 109.5 . .
H22E C22B H22F 109.5 . .
C19 C23B H23D 109.5 . .
C19 C23B H23E 109.5 . .
H23D C23B H23E 109.5 . .
C19 C23B H23F 109.4 . .
H23D C23B H23F 109.5 . .
H23E C23B H23F 109.5 . .
C20 C24B H24D 109.5 . .
C20 C24B H24E 109.5 . .
H24D C24B H24E 109.5 . .
C20 C24B H24F 109.5 . .
H24D C24B H24F 109.5 . .
H24E C24B H24F 109.5 . .
C20 C25B H25D 109.5 . .
C20 C25B H25E 109.5 . .
H25D C25B H25E 109.5 . .
C20 C25B H25F 109.5 . .
H25D C25B H25F 109.5 . .
H25E C25B H25F 109.5 . .
C20 C26B H26D 109.5 . .
C20 C26B H26E 109.5 . .
H26D C26B H26E 109.5 . .
C20 C26B H26F 109.5 . .
H26D C26B H26F 109.5 . .
H26E C26B H26F 109.5 . .
C3 N2 C3 56.3(7) . 2_656
C3 N2 C2 107.9(5) . .
C3 N2 C2 51.7(5) 2_656 .
C3 N2 C2 51.7(5) . 2_656
C3 N2 C2 107.9(5) 2_656 2_656
C2 N2 C2 159.6(7) . 2_656
C3 N2 H2B 126.0 . .
C3 N2 H2B 177.6 2_656 .
C2 N2 H2B 126.0 . .
C2 N2 H2B 74.4 2_656 .
C3 N1 C1 104.1(7) . .
C3 N1 Fe1 132.0(6) . .
C1 N1 Fe1 123.8(5) . .
C1 C2 N2 106.6(7) . .
C1 C2 H2A 126.7 . .
N2 C2 H2A 126.7 . .
C2 C1 N1 110.7(8) . .
C2 C1 H1A 124.7 . .
N1 C1 H1A 124.7 . .
N1 C3 N2 110.6(7) . .
N1 C3 C4 130.7(7) . .
N2 C3 C4 118.6(7) . .
C3 C4 H4A 109.5 . .
C3 C4 H4B 109.5 . .
H4A C4 H4B 109.5 . .
C3 C4 H4C 109.5 . .
H4A C4 H4C 109.5 . .
H4B C4 H4C 109.5 . .
C1S C2S H2S1 109.5 . .
C1S C2S H2S2 109.5 . .
H2S1 C2S H2S2 109.5 . .
C1S C2S H2S3 109.5 . .
H2S1 C2S H2S3 109.5 . .
H2S2 C2S H2S3 109.5 . .
O1S C1S C2S 138(2) . .
O1S C1S H1S1 102.6 . .
C2S C1S H1S1 102.6 . .
O1S C1S H1S2 102.6 . .
C2S C1S H1S2 102.6 . .
H1S1 C1S H1S2 105.0 . .
C3S O2S H2S4 109.5 . .
C3S O2S H2S5 109.5 . .
H2S4 O2S H2S5 109.5 . .
C3S O2S H2S6 109.5 . .
H2S4 O2S H2S6 109.5 . .
H2S5 O2S H2S6 109.5 . .
C3S O2S H2S7 109.5 . .
H2S4 O2S H2S7 141.1 . .
H2S5 O2S H2S7 56.3 . .
H2S6 O2S H2S7 56.3 . .
C3S O2S H2S8 109.5 . .
H2S4 O2S H2S8 56.3 . .
H2S5 O2S H2S8 141.1 . .
H2S6 O2S H2S8 56.3 . .
H2S7 O2S H2S8 109.5 . .
C3S O2S H2S9 109.5 . .
H2S4 O2S H2S9 56.3 . .
H2S5 O2S H2S9 56.3 . .
H2S6 O2S H2S9 141.1 . .
H2S7 O2S H2S9 109.5 . .
H2S8 O2S H2S9 109.5 . .
O2S C3S C4S 128(3) . .
O2S C3S H3S1 105.4 . .
C4S C3S H3S1 105.4 . .
O2S C3S H3S2 105.4 . .
C4S C3S H3S2 105.4 . .
H3S1 C3S H3S2 106.0 . .
C3S C4S H4SA 109.5 . .
C3S C4S H4SB 109.4 . .
H4SA C4S H4SB 109.5 . .
C3S C4S H4SC 109.5 . .
H4SA C4S H4SC 109.5 . .
H4SB C4S H4SC 109.5 . .

loop_
_geom_bond_atom_site_label_1
_geom_bond_atom_site_label_2
_geom_bond_distance
_geom_bond_site_symmetry_2
Fe1 O1 1.840(4) .
Fe1 N3 1.997(2) 2_656
Fe1 N3 1.997(2) .
Fe1 N4 1.998(2) .
Fe1 N4 1.998(2) 2_656
Fe1 N1 2.097(6) .
Fe1 N1 2.097(6) 2_656
O1 O2B 1.160(15) 2_656
O1 O2B 1.160(15) .
O1 O2A 1.164(9) 2_656
O1 O2A 1.164(9) .
O2B O2B 1.74(4) 2_656
N3 C(A2 1.371(4) .
N3 C(A1 1.374(4) .
N4 C(A3 1.366(4) .
N4 C(A4 1.367(4) .
N5 C11 1.326(5) .
N5 C10 1.395(5) .
N5 H5A 0.8600 .
N6 C18 1.307(6) .
N6 C13 1.423(5) .
N6 H6A 0.8600 .
C(A1 C(M2 1.384(4) 2_656
C(A1 C(B1 1.442(4) .
C(A2 C(M1 1.388(4) .
C(A2 C(B2 1.434(4) .
C(A3 C(M1 1.386(4) .
C(A3 C(B3 1.432(4) .
C(A4 C(M2 1.392(4) .
C(A4 C(B4 1.435(4) .
C(B1 C(B2 1.333(5) .
C(B1 H(BA 0.9300 .
C(B2 H(BB 0.9300 .
C(B3 C(B4 1.329(5) .
C(B3 H(BC 0.9300 .
C(B4 H(BD 0.9300 .
C(M1 C5 1.503(4) .
C(M2 C(A1 1.384(4) 2_656
C(M2 C12 1.506(4) .
C5 C6 1.362(5) .
C5 C10 1.391(5) .
C6 C7 1.381(6) .
C6 H6B 0.9300 .
C7 C8 1.355(7) .
C7 H7A 0.9300 .
C8 C9 1.372(7) .
C8 H8A 0.9300 .
C9 C10 1.391(5) .
C9 H9A 0.9300 .
C11 O3 1.212(11) .
C11 O3B 1.251(15) .
C11 C19 1.509(6) .
C12 C17 1.378(5) .
C12 C13 1.382(5) .
C13 C14 1.384(5) .
C14 C15 1.377(7) .
C14 H14A 0.9300 .
C15 C16 1.336(7) .
C15 H15A 0.9300 .
C16 C17 1.387(5) .
C16 H16A 0.9300 .
C17 H17A 0.9300 .
C18 O4 1.209(13) .
C18 O4B 1.280(16) .
C18 C20 1.502(7) .
C19 C23B 1.38(2) .
C19 C21 1.453(12) .
C19 C23 1.511(19) .
C19 C22B 1.539(18) .
C19 C21B 1.61(3) .
C19 C22 1.612(12) .
C20 C26B 1.35(2) .
C20 C25 1.43(3) .
C20 C24B 1.452(16) .
C20 C26 1.56(2) .
C20 C25B 1.581(16) .
C20 C24 1.64(2) .
C21 H21A 0.9600 .
C21 H21B 0.9600 .
C21 H21C 0.9600 .
C22 H22A 0.9600 .
C22 H22B 0.9600 .
C22 H22C 0.9600 .
C23 H23A 0.9600 .
C23 H23B 0.9600 .
C23 H23C 0.9600 .
C24 H24A 0.9600 .
C24 H24B 0.9600 .
C24 H24C 0.9600 .
C25 H25A 0.9600 .
C25 H25B 0.9600 .
C25 H25C 0.9600 .
C26 H26A 0.9600 .
C26 H26B 0.9600 .
C26 H26C 0.9600 .
C21B H21D 0.9600 .
C21B H21E 0.9600 .
C21B H21F 0.9600 .
C22B H22D 0.9600 .
C22B H22E 0.9600 .
C22B H22F 0.9600 .
C23B H23D 0.9600 .
C23B H23E 0.9600 .
C23B H23F 0.9600 .
C24B H24D 0.9600 .
C24B H24E 0.9600 .
C24B H24F 0.9600 .
C25B H25D 0.9600 .
C25B H25E 0.9600 .
C25B H25F 0.9600 .
C26B H26D 0.9600 .
C26B H26E 0.9600 .
C26B H26F 0.9600 .
N2 C3 1.340(8) .
N2 C3 1.340(8) 2_656
N2 C2 1.396(8) .
N2 C2 1.397(8) 2_656
N2 H2B 0.8600 .
N1 C3 1.332(9) .
N1 C1 1.433(13) .
C2 C1 1.291(12) .
C2 H2A 0.9300 .
C1 H1A 0.9300 .
C3 C4 1.483(10) .
C4 H4A 0.9600 .
C4 H4B 0.9600 .
C4 H4C 0.9600 .
C2S C1S 1.33(5) .
C2S H2S1 0.9600 .
C2S H2S2 0.9600 .
C2S H2S3 0.9600 .
C1S O1S 1.304(14) .
C1S H1S1 0.9700 .
C1S H1S2 0.9700 .
O1S H1S 0.8200 .
O2S C3S 1.08(3) .
O2S H2S4 0.9600 .
O2S H2S5 0.9600 .
O2S H2S6 0.9600 .
O2S H2S7 0.9600 .
O2S H2S8 0.9600 .
O2S H2S9 0.9600 .
C3S C4S 1.20(3) .
C3S H3S1 0.9700 .
C3S H3S2 0.9700 .
C4S H4SA 0.9600 .
C4S H4SB 0.9600 .
C4S H4SC 0.9600 .
